data_7102899
loop_
_publ_author_name
'Butts, Craig P'
'Green, Michael'
'Hooper, Thomas N'
'Kilby, Richard J'
'McGrady, John E'
'Pantazis, Dimitrios A'
'Russell, Christopher A'

_publ_section_title
;
 1,2-Diphosphinobenzene as a synthon for the 1,2,3-triphospha- and
 2-arsa-1,3-diphosphaindenyl anions and a stable organo derivative of
 the P8 unit of Hittorf's phosphorus.
;
_journal_issue 7
_journal_name_full 'Chemical communications (Cambridge, England)'
_journal_page_first 856
_journal_page_last 858
_journal_paper_doi 10.1039/b717204d
_journal_year 2008
_chemical_formula_moiety 'C12 H8 P8'
_chemical_formula_sum 'C12 H8 P8'
_chemical_formula_weight 399.99
_space_group_IT_number 2
_symmetry_cell_setting triclinic
_symmetry_space_group_name_Hall '-P 1'
_symmetry_space_group_name_H-M 'P -1'
_atom_sites_solution_hydrogens geom
_atom_sites_solution_primary direct
_atom_sites_solution_secondary difmap
_audit_creation_method SHELXL-97
_cell_angle_alpha 87.305(3)
_cell_angle_beta 76.293(4)
_cell_angle_gamma 80.703(4)
_cell_formula_units_Z 2
_cell_length_a 7.7205(5)
_cell_length_b 10.0155(7)
_cell_length_c 10.5675(7)
_cell_measurement_reflns_used 3836
_cell_measurement_temperature 100(2)
_cell_measurement_theta_max 69.95
_cell_measurement_theta_min 4.31
_cell_volume 783.40(9)
_computing_cell_refinement 'SMART v5.625 (Bruker-AXS, 1997-2001)'
_computing_data_collection 'SMART v5.625 (Bruker-AXS, 1997-2001)'
_computing_data_reduction
;
SAINT v7.06A (Bruker-AXS, 1997-2003) & SHELXTL v6.14 (Bruker-AXS, 2003)
;
_computing_molecular_graphics 'Bruker SHELXTL'
_computing_publication_material 'Bruker SHELXTL'
_computing_structure_refinement 'SHELXL-97 (Sheldrick, 1997)'
_computing_structure_solution 'SHELXS-97 (Sheldrick, 1990)'
_diffrn_ambient_temperature 100
_diffrn_detector 'CCD plate'
_diffrn_detector_area_resol_mean 5.602
_diffrn_detector_type 'Bruker-AXS SMART 6000'
_diffrn_measured_fraction_theta_full 0.894
_diffrn_measured_fraction_theta_max 0.894
_diffrn_measurement_details 'frames, 0.3\% width'
_diffrn_measurement_device 'three-circle diffractometer'
_diffrn_measurement_device_type 'Bruker-AXS D8'
_diffrn_measurement_method '\w scans'
_diffrn_measurement_specimen_support 'glass fibre'
_diffrn_radiation_collimation 'Osmic CMF12-38Cu6 (blue) mirror optics'
_diffrn_radiation_monochromator 'Osmic CMF12-38Cu6 (blue) mirror optics'
_diffrn_radiation_probe x-ray
_diffrn_radiation_type 'Cu K\a'
_diffrn_radiation_wavelength 1.5418
_diffrn_reflns_av_R_equivalents 0.0376
_diffrn_reflns_av_sigmaI/netI 0.0461
_diffrn_reflns_limit_h_max 9
_diffrn_reflns_limit_h_min -9
_diffrn_reflns_limit_k_max 11
_diffrn_reflns_limit_k_min -11
_diffrn_reflns_limit_l_max 12
_diffrn_reflns_limit_l_min -12
_diffrn_reflns_number 5822
_diffrn_reflns_theta_full 70.04
_diffrn_reflns_theta_max 70.04
_diffrn_reflns_theta_min 4.31
_diffrn_source rotating-anode
_diffrn_source_current 120
_diffrn_source_power 4.8
_diffrn_source_size '3 x 0.3mm'
_diffrn_source_target Cu
_diffrn_source_type 'MAC Science M18XCE'
_diffrn_source_voltage 40
_exptl_absorpt_coefficient_mu 8.201
_exptl_absorpt_correction_T_max 0.66
_exptl_absorpt_correction_T_min 0.23
_exptl_absorpt_correction_type multi-scan
_exptl_absorpt_process_details 'SADABS v2.05 (Sheldrick, 2003)'
_exptl_crystal_colour Orange
_exptl_crystal_density_diffrn 1.695
_exptl_crystal_density_method 'not measured'
_exptl_crystal_description Plate
_exptl_crystal_F_000 400
_exptl_crystal_size_max 0.30
_exptl_crystal_size_mid 0.20
_exptl_crystal_size_min 0.05
_refine_diff_density_max 0.681
_refine_diff_density_min -0.694
_refine_diff_density_rms 0.119
_refine_ls_extinction_method none
_refine_ls_goodness_of_fit_ref 1.004
_refine_ls_hydrogen_treatment constr
_refine_ls_matrix_type full
_refine_ls_number_parameters 181
_refine_ls_number_reflns 2658
_refine_ls_number_restraints 0
_refine_ls_restrained_S_all 1.004
_refine_ls_R_factor_all 0.0463
_refine_ls_R_factor_gt 0.0422
_refine_ls_shift/su_max 0.000
_refine_ls_shift/su_mean 0.000
_refine_ls_structure_factor_coef Fsqd
_refine_ls_weighting_details 'calc w=1/[\s^2^(Fo^2^)+(0.0822P)^2^] where P=(Fo^2^+2Fc^2^)/3'
_refine_ls_weighting_scheme calc
_refine_ls_wR_factor_gt 0.1082
_refine_ls_wR_factor_ref 0.1113
_reflns_number_gt 2339
_reflns_number_total 2658
_reflns_threshold_expression >2\s(I)
_cod_data_source_file b717204d.txt
_cod_data_source_block 3b
_cod_depositor_comments
;
The following automatic conversions were performed:
'_symmetry_cell_setting' value 'Triclinic' changed to 'triclinic'
according to '/home/saulius/struct/CIF-dictionaries/cif_core.dic'
dictionary named 'cif_core.dic' version 2.4.1 from
2010-06-29.

'_diffrn_radiation_probe' value 'X-ray' changed to 'x-ray'
according to '/home/saulius/struct/CIF-dictionaries/cif_core.dic'
dictionary named 'cif_core.dic' version 2.4.1 from 2010-06-29.

Automatic conversion script
Id: cif_fix_enum 1527 2010-12-29 10:47:43Z saulius 
;
_cod_database_code 7102899

loop_
_symmetry_equiv_pos_as_xyz
'x, y, z'
'-x, -y, -z'

loop_
_atom_site_label
_atom_site_type_symbol
_atom_site_fract_x
_atom_site_fract_y
_atom_site_fract_z
_atom_site_U_iso_or_equiv
_atom_site_adp_type
_atom_site_occupancy
_atom_site_symmetry_multiplicity
_atom_site_calc_flag
_atom_site_refinement_flags
_atom_site_disorder_assembly
_atom_site_disorder_group
P1 P 0.17852(9) 0.65865(6) 0.84517(7) 0.01548(19) Uani 1 1 d . . .
P2 P -0.04559(9) 0.55088(6) 0.82361(7) 0.01466(19) Uani 1 1 d . . .
P3 P 0.23090(9) 0.77903(6) 0.66127(7) 0.0163(2) Uani 1 1 d . . .
P4 P -0.08553(8) 0.62296(6) 0.62760(7) 0.01454(19) Uani 1 1 d . . .
P5 P 0.42710(9) 0.51743(6) 0.75598(7) 0.01516(19) Uani 1 1 d . . .
P6 P 0.10591(9) 0.35929(6) 0.72993(7) 0.01463(19) Uani 1 1 d . . .
P7 P 0.19821(9) 0.62939(6) 0.52347(7) 0.01462(19) Uani 1 1 d . . .
P8 P 0.33438(9) 0.43908(6) 0.59526(6) 0.01480(19) Uani 1 1 d . . .
C1 C 0.0061(4) 0.8745(3) 0.6679(3) 0.0165(6) Uani 1 1 d . . .
C2 C -0.0288(4) 1.0140(3) 0.6867(3) 0.0196(6) Uani 1 1 d . . .
H2 H 0.0645 1.0608 0.6972 0.024 Uiso 1 1 calc R . .
C3 C -0.2005(4) 1.0845(3) 0.6903(3) 0.0234(6) Uani 1 1 d . . .
H3 H -0.2255 1.1790 0.7065 0.028 Uiso 1 1 calc R . .
C4 C -0.3360(4) 1.0175(3) 0.6702(3) 0.0241(6) Uani 1 1 d . . .
H4 H -0.4518 1.0670 0.6700 0.029 Uiso 1 1 calc R . .
C5 C -0.3034(4) 0.8794(3) 0.6504(3) 0.0193(6) Uani 1 1 d . . .
H5 H -0.3963 0.8343 0.6364 0.023 Uiso 1 1 calc R . .
C6 C -0.1333(3) 0.8064(3) 0.6511(3) 0.0155(5) Uani 1 1 d . . .
C7 C 0.3863(3) 0.3664(3) 0.8567(3) 0.0157(5) Uani 1 1 d . . .
C8 C 0.4944(4) 0.3194(3) 0.9428(3) 0.0188(6) Uani 1 1 d . . .
H8 H 0.5918 0.3641 0.9483 0.023 Uiso 1 1 calc R . .
C9 C 0.4590(4) 0.2064(3) 1.0208(3) 0.0223(6) Uani 1 1 d . . .
H9 H 0.5318 0.1749 1.0803 0.027 Uiso 1 1 calc R . .
C10 C 0.3179(4) 0.1393(3) 1.0123(3) 0.0231(6) Uani 1 1 d . . .
H10 H 0.2943 0.0625 1.0661 0.028 Uiso 1 1 calc R . .
C11 C 0.2113(4) 0.1849(3) 0.9248(3) 0.0186(6) Uani 1 1 d . . .
H11 H 0.1157 0.1385 0.9185 0.022 Uiso 1 1 calc R . .
C12 C 0.2441(4) 0.2984(2) 0.8464(3) 0.0155(5) Uani 1 1 d . . .

loop_
_atom_site_aniso_label
_atom_site_aniso_U_11
_atom_site_aniso_U_22
_atom_site_aniso_U_33
_atom_site_aniso_U_23
_atom_site_aniso_U_13
_atom_site_aniso_U_12
P1 0.0174(4) 0.0159(4) 0.0136(4) 0.0005(2) -0.0052(3) -0.0018(3)
P2 0.0147(4) 0.0155(4) 0.0127(4) 0.0028(2) -0.0017(3) -0.0021(3)
P3 0.0170(4) 0.0150(4) 0.0177(4) 0.0032(3) -0.0049(3) -0.0047(3)
P4 0.0154(4) 0.0142(4) 0.0149(4) 0.0025(2) -0.0050(3) -0.0032(3)
P5 0.0150(4) 0.0173(4) 0.0131(4) 0.0030(2) -0.0039(3) -0.0023(3)
P6 0.0173(4) 0.0130(4) 0.0135(4) 0.0034(2) -0.0038(3) -0.0030(3)
P7 0.0166(4) 0.0146(4) 0.0124(4) 0.0034(2) -0.0034(3) -0.0026(3)
P8 0.0166(4) 0.0159(4) 0.0109(4) 0.0023(2) -0.0023(3) -0.0015(3)
C1 0.0194(14) 0.0172(14) 0.0124(14) 0.0044(10) -0.0021(11) -0.0052(10)
C2 0.0258(15) 0.0169(14) 0.0153(15) 0.0047(10) -0.0034(12) -0.0044(11)
C3 0.0360(17) 0.0138(13) 0.0164(15) 0.0054(10) -0.0007(13) -0.0017(12)
C4 0.0244(16) 0.0225(15) 0.0200(16) 0.0059(11) -0.0021(13) 0.0061(12)
C5 0.0194(14) 0.0238(14) 0.0139(14) 0.0067(10) -0.0028(12) -0.0042(11)
C6 0.0180(14) 0.0163(13) 0.0109(14) 0.0032(9) -0.0027(11) -0.0006(10)
C7 0.0174(13) 0.0158(13) 0.0110(14) 0.0015(9) -0.0009(11) 0.0018(10)
C8 0.0191(14) 0.0200(14) 0.0133(14) -0.0006(10) -0.0012(12) 0.0045(11)
C9 0.0252(16) 0.0237(15) 0.0165(15) 0.0009(11) -0.0083(13) 0.0058(11)
C10 0.0327(16) 0.0173(14) 0.0143(15) 0.0054(10) -0.0004(13) 0.0020(12)
C11 0.0226(14) 0.0151(13) 0.0165(15) 0.0015(10) -0.0036(12) -0.0004(10)
C12 0.0172(13) 0.0132(13) 0.0119(14) 0.0006(9) 0.0005(11) 0.0040(10)

loop_
_atom_type_symbol
_atom_type_description
_atom_type_scat_dispersion_real
_atom_type_scat_dispersion_imag
_atom_type_scat_source
C C 0.0181 0.0091 'International Tables Vol C Tables 4.2.6.8 and 6.1.1.4'
H H 0.0000 0.0000 'International Tables Vol C Tables 4.2.6.8 and 6.1.1.4'
P P 0.2955 0.4335 'International Tables Vol C Tables 4.2.6.8 and 6.1.1.4'

loop_
_geom_angle_atom_site_label_1
_geom_angle_atom_site_label_2
_geom_angle_atom_site_label_3
_geom_angle
_geom_angle_site_symmetry_1
_geom_angle_site_symmetry_3
_geom_angle_publ_flag
P3 P1 P5 86.70(3) . . ?
P3 P1 P2 102.79(3) . . ?
P5 P1 P2 103.58(4) . . ?
P6 P2 P4 87.83(3) . . ?
P6 P2 P1 101.81(4) . . ?
P4 P2 P1 102.00(3) . . ?
C1 P3 P7 92.71(9) . . ?
C1 P3 P1 100.77(9) . . ?
P7 P3 P1 99.37(3) . . ?
C6 P4 P7 92.63(9) . . ?
C6 P4 P2 101.05(9) . . ?
P7 P4 P2 100.05(3) . . ?
C7 P5 P8 92.14(9) . . ?
C7 P5 P1 99.66(9) . . ?
P8 P5 P1 99.25(3) . . ?
C12 P6 P8 92.13(9) . . ?
C12 P6 P2 100.77(9) . . ?
P8 P6 P2 99.63(3) . . ?
P8 P7 P4 100.59(3) . . ?
P8 P7 P3 101.47(3) . . ?
P4 P7 P3 92.29(4) . . ?
P5 P8 P7 100.41(4) . . ?
P5 P8 P6 93.14(3) . . ?
P7 P8 P6 102.17(4) . . ?
C2 C1 C6 119.5(2) . . ?
C2 C1 P3 120.97(19) . . ?
C6 C1 P3 119.5(2) . . ?
C3 C2 C1 119.9(3) . . ?
C3 C2 H2 120.1 . . ?
C1 C2 H2 120.1 . . ?
C4 C3 C2 120.3(3) . . ?
C4 C3 H3 119.8 . . ?
C2 C3 H3 119.8 . . ?
C5 C4 C3 120.5(3) . . ?
C5 C4 H4 119.7 . . ?
C3 C4 H4 119.7 . . ?
C4 C5 C6 119.8(2) . . ?
C4 C5 H5 120.1 . . ?
C6 C5 H5 120.1 . . ?
C5 C6 C1 119.9(2) . . ?
C5 C6 P4 121.2(2) . . ?
C1 C6 P4 118.9(2) . . ?
C8 C7 C12 120.2(2) . . ?
C8 C7 P5 120.4(2) . . ?
C12 C7 P5 119.40(18) . . ?
C9 C8 C7 119.7(2) . . ?
C9 C8 H8 120.2 . . ?
C7 C8 H8 120.2 . . ?
C10 C9 C8 120.6(2) . . ?
C10 C9 H9 119.7 . . ?
C8 C9 H9 119.7 . . ?
C9 C10 C11 119.9(2) . . ?
C9 C10 H10 120.1 . . ?
C11 C10 H10 120.1 . . ?
C10 C11 C12 120.4(2) . . ?
C10 C11 H11 119.8 . . ?
C12 C11 H11 119.8 . . ?
C11 C12 C7 119.3(2) . . ?
C11 C12 P6 121.0(2) . . ?
C7 C12 P6 119.73(18) . . ?

loop_
_geom_bond_atom_site_label_1
_geom_bond_atom_site_label_2
_geom_bond_distance
_geom_bond_site_symmetry_2
_geom_bond_publ_flag
P1 P3 2.2268(9) . ?
P1 P5 2.2278(10) . ?
P1 P2 2.2414(9) . ?
P2 P6 2.2215(10) . ?
P2 P4 2.2354(9) . ?
P3 C1 1.828(3) . ?
P3 P7 2.2208(10) . ?
P4 C6 1.831(3) . ?
P4 P7 2.2159(9) . ?
P5 C7 1.834(3) . ?
P5 P8 2.2126(9) . ?
P6 C12 1.835(3) . ?
P6 P8 2.2212(9) . ?
P7 P8 2.2155(9) . ?
C1 C2 1.394(4) . ?
C1 C6 1.413(3) . ?
C2 C3 1.391(4) . ?
C2 H2 0.9500 . ?
C3 C4 1.391(4) . ?
C3 H3 0.9500 . ?
C4 C5 1.382(4) . ?
C4 H4 0.9500 . ?
C5 C6 1.397(4) . ?
C5 H5 0.9500 . ?
C7 C8 1.393(4) . ?
C7 C12 1.409(4) . ?
C8 C9 1.393(4) . ?
C8 H8 0.9500 . ?
C9 C10 1.390(4) . ?
C9 H9 0.9500 . ?
C10 C11 1.393(4) . ?
C10 H10 0.9500 . ?
C11 C12 1.395(4) . ?
C11 H11 0.9500 . ?

loop_
_geom_torsion_atom_site_label_1
_geom_torsion_atom_site_label_2
_geom_torsion_atom_site_label_3
_geom_torsion_atom_site_label_4
_geom_torsion
_geom_torsion_site_symmetry_1
_geom_torsion_site_symmetry_2
_geom_torsion_site_symmetry_3
_geom_torsion_site_symmetry_4
_geom_torsion_publ_flag
P3 P1 P2 P6 91.27(4) . . . . ?
P5 P1 P2 P6 1.60(4) . . . . ?
P3 P1 P2 P4 0.99(5) . . . . ?
P5 P1 P2 P4 -88.68(4) . . . . ?
P5 P1 P3 C1 158.92(9) . . . . ?
P2 P1 P3 C1 55.73(9) . . . . ?
P5 P1 P3 P7 64.32(3) . . . . ?
P2 P1 P3 P7 -38.87(4) . . . . ?
P6 P2 P4 C6 -158.93(9) . . . . ?
P1 P2 P4 C6 -57.32(9) . . . . ?
P6 P2 P4 P7 -64.23(4) . . . . ?
P1 P2 P4 P7 37.39(4) . . . . ?
P3 P1 P5 C7 -159.84(9) . . . . ?
P2 P1 P5 C7 -57.47(9) . . . . ?
P3 P1 P5 P8 -66.05(3) . . . . ?
P2 P1 P5 P8 36.32(4) . . . . ?
P4 P2 P6 C12 156.97(9) . . . . ?
P1 P2 P6 C12 55.17(9) . . . . ?
P4 P2 P6 P8 62.92(3) . . . . ?
P1 P2 P6 P8 -38.89(4) . . . . ?
C6 P4 P7 P8 143.52(8) . . . . ?
P2 P4 P7 P8 41.81(4) . . . . ?
C6 P4 P7 P3 41.39(8) . . . . ?
P2 P4 P7 P3 -60.32(4) . . . . ?
C1 P3 P7 P8 -142.01(8) . . . . ?
P1 P3 P7 P8 -40.62(4) . . . . ?
C1 P3 P7 P4 -40.71(8) . . . . ?
P1 P3 P7 P4 60.68(4) . . . . ?
C7 P5 P8 P7 144.01(9) . . . . ?
P1 P5 P8 P7 43.86(4) . . . . ?
C7 P5 P8 P6 41.03(9) . . . . ?
P1 P5 P8 P6 -59.13(4) . . . . ?
P4 P7 P8 P5 -96.44(4) . . . . ?
P3 P7 P8 P5 -1.88(4) . . . . ?
P4 P7 P8 P6 -0.90(4) . . . . ?
P3 P7 P8 P6 93.66(4) . . . . ?
C12 P6 P8 P5 -40.43(9) . . . . ?
P2 P6 P8 P5 60.87(4) . . . . ?
C12 P6 P8 P7 -141.79(9) . . . . ?
P2 P6 P8 P7 -40.49(4) . . . . ?
P7 P3 C1 C2 -148.5(2) . . . . ?
P1 P3 C1 C2 111.4(2) . . . . ?
P7 P3 C1 C6 30.2(2) . . . . ?
P1 P3 C1 C6 -69.9(2) . . . . ?
C6 C1 C2 C3 0.7(4) . . . . ?
P3 C1 C2 C3 179.4(2) . . . . ?
C1 C2 C3 C4 -2.4(4) . . . . ?
C2 C3 C4 C5 2.0(5) . . . . ?
C3 C4 C5 C6 0.3(4) . . . . ?
C4 C5 C6 C1 -1.9(4) . . . . ?
C4 C5 C6 P4 179.1(2) . . . . ?
C2 C1 C6 C5 1.4(4) . . . . ?
P3 C1 C6 C5 -177.2(2) . . . . ?
C2 C1 C6 P4 -179.6(2) . . . . ?
P3 C1 C6 P4 1.7(3) . . . . ?
P7 P4 C6 C5 146.3(2) . . . . ?
P2 P4 C6 C5 -112.9(2) . . . . ?
P7 P4 C6 C1 -32.7(2) . . . . ?
P2 P4 C6 C1 68.1(2) . . . . ?
P8 P5 C7 C8 148.0(2) . . . . ?
P1 P5 C7 C8 -112.2(2) . . . . ?
P8 P5 C7 C12 -32.2(2) . . . . ?
P1 P5 C7 C12 67.6(2) . . . . ?
C12 C7 C8 C9 -1.3(4) . . . . ?
P5 C7 C8 C9 178.5(2) . . . . ?
C7 C8 C9 C10 0.7(5) . . . . ?
C8 C9 C10 C11 0.3(5) . . . . ?
C9 C10 C11 C12 -0.6(4) . . . . ?
C10 C11 C12 C7 0.0(4) . . . . ?
C10 C11 C12 P6 179.6(2) . . . . ?
C8 C7 C12 C11 1.0(4) . . . . ?
P5 C7 C12 C11 -178.8(2) . . . . ?
C8 C7 C12 P6 -178.7(2) . . . . ?
P5 C7 C12 P6 1.5(3) . . . . ?
P8 P6 C12 C11 -149.7(2) . . . . ?
P2 P6 C12 C11 110.1(2) . . . . ?
P8 P6 C12 C7 29.9(2) . . . . ?
P2 P6 C12 C7 -70.3(2) . . . . ?

loop_
_cod_related_entry_id
_cod_related_entry_database
_cod_related_entry_code
1 ChemSpider 21119092
